data_7701102
loop_
_publ_author_name
'Wozniak, Derek I.'
'Hicks, Andrew J.'
'Sabbers, William A.'
'Dobereiner, Graham E.'

_publ_section_title
;
 Imidazolyl-phenyl (IMP) anions: a modular structure for tuning solubility
 and coordinating ability.
;
_journal_issue 37
_journal_name_full 'Dalton transactions (Cambridge, England : 2003)'
_journal_page_first 14138
_journal_page_last 14155
_journal_paper_doi 10.1039/c9dt03511g
_journal_volume 48
_journal_year 2019
_chemical_formula_moiety 'C11 H6 F6 N2'
_chemical_formula_sum 'C11 H6 F6 N2'
_chemical_formula_weight 280.18
_space_group_crystal_system monoclinic
_space_group_IT_number 14
_space_group_name_Hall '-P 2ybc'
_space_group_name_H-M_alt 'P 1 21/c 1'
_symmetry_space_group_name_Hall '-P 2ybc'
_symmetry_space_group_name_H-M 'P 1 21/c 1'
_atom_sites_solution_hydrogens geom
_audit_creation_date 2018-10-19
_audit_creation_method
;
Olex2 1.2
(compiled 2017.08.10 svn.r3458 for OlexSys, GUI svn.r5381)
;
_audit_update_record
;
2019-05-30 deposited with the CCDC.    2019-09-02 downloaded from the CCDC.
;
_cell_angle_alpha 90
_cell_angle_beta 99.483(12)
_cell_angle_gamma 90
_cell_formula_units_Z 4
_cell_length_a 8.061(6)
_cell_length_b 14.293(9)
_cell_length_c 9.908(7)
_cell_measurement_reflns_used 1410
_cell_measurement_temperature 100(2)
_cell_measurement_theta_max 27.42
_cell_measurement_theta_min 2.52
_cell_volume 1126.0(14)
_computing_cell_refinement 'SAINT v8.34A (Bruker, 2013)'
_computing_data_reduction 'SAINT v8.34A (Bruker, 2013)'
_computing_molecular_graphics 'Olex2 (Dolomanov et al., 2009)'
_computing_publication_material 'Olex2 (Dolomanov et al., 2009)'
_computing_structure_refinement 'XL (Sheldrick, 2008)'
_diffrn_ambient_temperature 100.16
_diffrn_measured_fraction_theta_full 0.981
_diffrn_measured_fraction_theta_max 0.966
_diffrn_measurement_device_type 'Bruker APEX-II CCD'
_diffrn_measurement_method '\f and \w scans'
_diffrn_radiation_type MoK\a
_diffrn_radiation_wavelength 0.71073
_diffrn_reflns_av_R_equivalents 0.0549
_diffrn_reflns_av_unetI/netI 0.0634
_diffrn_reflns_Laue_measured_fraction_full 0.981
_diffrn_reflns_Laue_measured_fraction_max 0.966
_diffrn_reflns_limit_h_max 10
_diffrn_reflns_limit_h_min -10
_diffrn_reflns_limit_k_max 18
_diffrn_reflns_limit_k_min -15
_diffrn_reflns_limit_l_max 11
_diffrn_reflns_limit_l_min -13
_diffrn_reflns_number 6794
_diffrn_reflns_point_group_measured_fraction_full 0.981
_diffrn_reflns_point_group_measured_fraction_max 0.966
_diffrn_reflns_theta_full 25.242
_diffrn_reflns_theta_max 27.991
_diffrn_reflns_theta_min 2.525
_diffrn_standards_number 0
_exptl_absorpt_coefficient_mu 0.170
_exptl_absorpt_correction_T_max 0.7456
_exptl_absorpt_correction_T_min 0.4773
_exptl_absorpt_correction_type multi-scan
_exptl_absorpt_process_details
'SADABS-2014/5 (Bruker,2014/5) was used for absorption correction. wR2(int) was 0.0720 before and 0.0480 after correction. The Ratio of minimum to maximum transmission is 0.6402. The \l/2 correction factor is 0.00150.'
_exptl_crystal_colour 'clear colourless'
_exptl_crystal_colour_lustre clear
_exptl_crystal_colour_primary colourless
_exptl_crystal_density_diffrn 1.653
_exptl_crystal_description block
_exptl_crystal_F_000 560
_exptl_crystal_size_max 0.248
_exptl_crystal_size_mid 0.202
_exptl_crystal_size_min 0.072
_refine_diff_density_max 0.482
_refine_diff_density_min -0.399
_refine_diff_density_rms 0.081
_refine_ls_extinction_method none
_refine_ls_goodness_of_fit_ref 1.048
_refine_ls_hydrogen_treatment constr
_refine_ls_matrix_type full
_refine_ls_number_parameters 172
_refine_ls_number_reflns 2627
_refine_ls_number_restraints 0
_refine_ls_restrained_S_all 1.048
_refine_ls_R_factor_all 0.1025
_refine_ls_R_factor_gt 0.0643
_refine_ls_shift/su_max 0.000
_refine_ls_shift/su_mean 0.000
_refine_ls_structure_factor_coef Fsqd
_refine_ls_weighting_details 'w=1/[\s^2^(Fo^2^)+(0.0769P)^2^+1.3124P] where P=(Fo^2^+2Fc^2^)/3'
_refine_ls_weighting_scheme calc
_refine_ls_wR_factor_gt 0.1583
_refine_ls_wR_factor_ref 0.1781
_reflns_Friedel_coverage 0.000
_reflns_number_gt 1729
_reflns_number_total 2627
_reflns_threshold_expression 'I > 2\s(I)'
_cod_data_source_file c9dt03511g3.cif
_cod_data_source_block mo_5937_0m_a
_cod_depositor_comments 'Adding full bibliography for 7701086--7701108.cif.'
_cod_original_cell_volume 1125.9(13)
_cod_database_code 7701102
_shelx_shelxl_version_number 2014/7
_shelx_space_group_comment
;
The symmetry employed for this shelxl refinement is uniquely defined
by the following loop, which should always be used as a source of
symmetry information in preference to the above space-group names.
They are only intended as comments.
;
_shelx_estimated_absorpt_t_max 0.988
_shelx_estimated_absorpt_t_min 0.959
_olex2_refinement_description
;
1. Fixed Uiso
 At 1.2 times of:
  All C(H) groups, All N(H) groups
2.a Aromatic/amide H refined with riding coordinates:
 N2(H2), C9(H9), C5(H5), C2(H2A), C1(H1), C7(H7)
;
_olex2_submission_special_instructions 'No special instructions were received'

loop_
_space_group_symop_operation_xyz
'x, y, z'
'-x, y+1/2, -z+1/2'
'-x, -y, -z'
'x, -y-1/2, z-1/2'

loop_
_atom_site_label
_atom_site_type_symbol
_atom_site_fract_x
_atom_site_fract_y
_atom_site_fract_z
_atom_site_U_iso_or_equiv
_atom_site_adp_type
_atom_site_occupancy
_atom_site_site_symmetry_order
_atom_site_calc_flag
_atom_site_refinement_flags_posn
F2 F 0.9716(2) 0.60480(14) 0.4094(2) 0.0373(5) Uani 1 1 d .
F1 F 0.7792(3) 0.64833(17) 0.2447(2) 0.0459(6) Uani 1 1 d .
F5 F 0.5655(3) 0.46986(15) 0.8348(2) 0.0452(6) Uani 1 1 d .
F3 F 0.8003(3) 0.50407(14) 0.3071(2) 0.0448(6) Uani 1 1 d .
F4 F 0.8231(3) 0.50955(17) 0.8486(2) 0.0506(6) Uani 1 1 d .
F6 F 0.6502(4) 0.60306(15) 0.91749(19) 0.0555(7) Uani 1 1 d .
N1 N 0.2314(3) 0.76578(18) 0.3558(2) 0.0224(5) Uani 1 1 d .
N2 N 0.2027(3) 0.77039(17) 0.5737(2) 0.0209(5) Uani 1 1 d .
H2 H 0.2222 0.7604 0.6625 0.025 Uiso 1 1 calc R
C4 C 0.4460(4) 0.68002(19) 0.5177(3) 0.0194(6) Uani 1 1 d .
C3 C 0.2961(4) 0.7382(2) 0.4817(3) 0.0198(6) Uani 1 1 d .
C9 C 0.4855(4) 0.6396(2) 0.6472(3) 0.0220(6) Uani 1 1 d .
H9 H 0.4150 0.6500 0.7137 0.026 Uiso 1 1 calc R
C5 C 0.5527(4) 0.6648(2) 0.4221(3) 0.0233(6) Uani 1 1 d .
H5 H 0.5279 0.6927 0.3340 0.028 Uiso 1 1 calc R
C2 C 0.0725(4) 0.8213(2) 0.5037(3) 0.0246(6) Uani 1 1 d .
H2A H -0.0136 0.8526 0.5409 0.030 Uiso 1 1 calc R
C8 C 0.6287(4) 0.5840(2) 0.6789(3) 0.0244(6) Uani 1 1 d .
C6 C 0.6941(4) 0.6096(2) 0.4551(3) 0.0243(6) Uani 1 1 d .
C1 C 0.0915(4) 0.8178(2) 0.3695(3) 0.0256(7) Uani 1 1 d .
H1 H 0.0189 0.8471 0.2964 0.031 Uiso 1 1 calc R
C7 C 0.7332(4) 0.5682(2) 0.5845(3) 0.0261(7) Uani 1 1 d .
H7 H 0.8303 0.5300 0.6068 0.031 Uiso 1 1 calc R
C10 C 0.6666(4) 0.5413(2) 0.8199(3) 0.0292(7) Uani 1 1 d .
C11 C 0.8102(4) 0.5923(2) 0.3540(3) 0.0305(7) Uani 1 1 d .

loop_
_atom_site_aniso_label
_atom_site_aniso_U_11
_atom_site_aniso_U_22
_atom_site_aniso_U_33
_atom_site_aniso_U_23
_atom_site_aniso_U_13
_atom_site_aniso_U_12
F2 0.0278(10) 0.0400(12) 0.0459(12) -0.0058(9) 0.0109(9) -0.0007(8)
F1 0.0458(13) 0.0674(15) 0.0297(11) 0.0091(10) 0.0215(9) 0.0124(11)
F5 0.0532(13) 0.0540(13) 0.0256(10) 0.0131(9) -0.0016(9) -0.0190(10)
F3 0.0454(12) 0.0424(12) 0.0520(13) -0.0246(10) 0.0238(10) -0.0092(9)
F4 0.0356(12) 0.0673(16) 0.0457(13) 0.0300(11) -0.0031(10) 0.0050(10)
F6 0.101(2) 0.0442(13) 0.0150(9) -0.0012(8) -0.0079(10) 0.0152(12)
N1 0.0273(13) 0.0308(13) 0.0095(11) 0.0022(9) 0.0039(9) 0.0012(10)
N2 0.0236(13) 0.0314(14) 0.0075(10) -0.0003(9) 0.0019(9) 0.0006(10)
C4 0.0231(14) 0.0217(14) 0.0132(13) -0.0009(10) 0.0028(10) -0.0009(11)
C3 0.0260(15) 0.0253(15) 0.0087(12) 0.0000(10) 0.0045(10) -0.0002(11)
C9 0.0271(15) 0.0251(15) 0.0137(13) -0.0013(11) 0.0033(11) -0.0011(12)
C5 0.0279(16) 0.0282(15) 0.0140(13) -0.0011(11) 0.0039(11) -0.0016(12)
C2 0.0257(15) 0.0316(16) 0.0165(14) -0.0025(11) 0.0036(11) 0.0011(12)
C8 0.0271(16) 0.0262(15) 0.0185(14) 0.0011(11) -0.0006(12) -0.0011(12)
C6 0.0240(15) 0.0277(15) 0.0217(14) -0.0046(12) 0.0048(11) -0.0020(12)
C1 0.0318(17) 0.0310(16) 0.0135(13) 0.0021(11) 0.0025(12) 0.0041(12)
C7 0.0254(15) 0.0255(16) 0.0260(15) -0.0011(12) 0.0004(12) 0.0022(12)
C10 0.0359(18) 0.0301(16) 0.0197(14) 0.0042(12) -0.0014(12) 0.0014(13)
C11 0.0285(17) 0.0348(18) 0.0301(17) -0.0024(13) 0.0106(13) 0.0015(13)

loop_
_atom_type_symbol
_atom_type_description
_atom_type_scat_dispersion_real
_atom_type_scat_dispersion_imag
_atom_type_scat_source
C C 0.0033 0.0016 'International Tables Vol C Tables 4.2.6.8 and 6.1.1.4'
H H 0.0000 0.0000 'International Tables Vol C Tables 4.2.6.8 and 6.1.1.4'
N N 0.0061 0.0033 'International Tables Vol C Tables 4.2.6.8 and 6.1.1.4'
F F 0.0171 0.0103 'International Tables Vol C Tables 4.2.6.8 and 6.1.1.4'

loop_
_geom_angle_atom_site_label_1
_geom_angle_atom_site_label_2
_geom_angle_atom_site_label_3
_geom_angle
C3 N1 C1 105.6(2)
C3 N2 H2 126.1
C3 N2 C2 107.7(2)
C2 N2 H2 126.1
C9 C4 C3 120.9(3)
C9 C4 C5 119.1(3)
C5 C4 C3 120.0(3)
N1 C3 N2 110.7(3)
N1 C3 C4 125.3(3)
N2 C3 C4 123.9(2)
C4 C9 H9 120.1
C8 C9 C4 119.9(3)
C8 C9 H9 120.1
C4 C5 H5 119.9
C6 C5 C4 120.3(3)
C6 C5 H5 119.9
N2 C2 H2A 127.0
C1 C2 N2 106.0(3)
C1 C2 H2A 127.0
C9 C8 C10 118.2(3)
C7 C8 C9 121.1(3)
C7 C8 C10 120.6(3)
C5 C6 C7 120.8(3)
C5 C6 C11 121.1(3)
C7 C6 C11 118.1(3)
N1 C1 H1 125.0
C2 C1 N1 110.0(3)
C2 C1 H1 125.0
C8 C7 C6 118.8(3)
C8 C7 H7 120.6
C6 C7 H7 120.6
F5 C10 F6 107.0(3)
F5 C10 C8 112.2(2)
F4 C10 F5 107.0(3)
F4 C10 F6 106.0(3)
F4 C10 C8 112.2(3)
F6 C10 C8 112.0(3)
F2 C11 F3 105.5(3)
F2 C11 C6 112.0(3)
F1 C11 F2 106.9(3)
F1 C11 F3 106.9(3)
F1 C11 C6 112.8(3)
F3 C11 C6 112.2(3)

loop_
_geom_bond_atom_site_label_1
_geom_bond_atom_site_label_2
_geom_bond_distance
F2 C11 1.338(4)
F1 C11 1.337(4)
F5 C10 1.330(4)
F3 C11 1.341(4)
F4 C10 1.327(4)
F6 C10 1.331(4)
N1 C3 1.331(3)
N1 C1 1.376(4)
N2 H2 0.8800
N2 C3 1.355(4)
N2 C2 1.368(4)
C4 C3 1.461(4)
C4 C9 1.395(4)
C4 C5 1.398(4)
C9 H9 0.9500
C9 C8 1.394(4)
C5 H5 0.9500
C5 C6 1.381(4)
C2 H2A 0.9500
C2 C1 1.364(4)
C8 C7 1.377(4)
C8 C10 1.509(4)
C6 C7 1.399(4)
C6 C11 1.500(4)
C1 H1 0.9500
C7 H7 0.9500
